data_1573102
loop_
_publ_author_name
'Wu, Weikang'
'Rajeshkumar, Thayalan'
'Zhu, Shan'
'Chai, Fuxiang'
'Hong, Dongjing'
'Huang, Zeming'
'Yuan, Qingbing'
'Maron, Laurent'
'Wang, Shaowu'

_publ_section_title
;
 Rare-earth metal complexes bearing electrophilic and nucleophilic carbon
 centres and their unique reactivity patterns towards pyridine
 derivatives.
;
_journal_issue 48
_journal_name_full 'Chemical science'
_journal_page_first 20315
_journal_page_last 20327
_journal_paper_doi 10.1039/d4sc04197f
_journal_volume 15
_journal_year 2024
_chemical_formula_moiety 'C64 H83 N8 Yb'
_chemical_formula_sum 'C64 H83 N8 Yb'
_chemical_formula_weight 1137.42
_space_group_crystal_system monoclinic
_space_group_IT_number 14
_space_group_name_Hall '-P 2ybc'
_space_group_name_H-M_alt 'P 1 21/c 1'
_atom_sites_solution_hydrogens geom
_atom_sites_solution_primary iterative
_audit_creation_date 2024-04-16
_audit_creation_method
;
Olex2 1.5
(compiled 2023.08.24 svn.re1ec1418 for OlexSys, GUI svn.r6817)
;
_audit_update_record
;
2024-05-29 deposited with the CCDC.	2024-11-12 downloaded from the CCDC.
;
_cell_angle_alpha 90
_cell_angle_beta 91.093(2)
_cell_angle_gamma 90
_cell_formula_units_Z 4
_cell_length_a 24.140(4)
_cell_length_b 13.516(2)
_cell_length_c 18.231(3)
_cell_measurement_reflns_used 9358
_cell_measurement_temperature 300
_cell_measurement_theta_max 21.04
_cell_measurement_theta_min 2.23
_cell_volume 5947.3(16)
_computing_molecular_graphics 'Olex2 1.5 (Dolomanov et al., 2009)'
_computing_publication_material 'Olex2 1.5 (Dolomanov et al., 2009)'
_computing_structure_refinement 'SHELXL 2018/3 (Sheldrick, 2015)'
_computing_structure_solution 'olex2.solve 1.5 (Bourhis et al., 2015)'
_diffrn_ambient_temperature 300
_diffrn_measured_fraction_theta_full 1.000
_diffrn_measured_fraction_theta_max 1.000
_diffrn_measurement_device_type 'Bruker APEX-II CCD'
_diffrn_measurement_method '\f and \w scans'
_diffrn_radiation_type MoK\a
_diffrn_radiation_wavelength 0.71073
_diffrn_reflns_av_R_equivalents 0.1097
_diffrn_reflns_av_unetI/netI 0.0793
_diffrn_reflns_Laue_measured_fraction_full 1.000
_diffrn_reflns_Laue_measured_fraction_max 1.000
_diffrn_reflns_limit_h_max 28
_diffrn_reflns_limit_h_min -28
_diffrn_reflns_limit_k_max 16
_diffrn_reflns_limit_k_min -16
_diffrn_reflns_limit_l_max 21
_diffrn_reflns_limit_l_min -21
_diffrn_reflns_number 56385
_diffrn_reflns_point_group_measured_fraction_full 1.000
_diffrn_reflns_point_group_measured_fraction_max 1.000
_diffrn_reflns_theta_full 24.999
_diffrn_reflns_theta_max 24.999
_diffrn_reflns_theta_min 1.727
_diffrn_standards_number 0
_exptl_absorpt_coefficient_mu 1.617
_exptl_absorpt_correction_T_max 0.814
_exptl_absorpt_correction_T_min 0.418
_exptl_absorpt_correction_type none
_exptl_crystal_colour 'clear light yellow'
_exptl_crystal_colour_lustre clear
_exptl_crystal_colour_modifier light
_exptl_crystal_colour_primary yellow
_exptl_crystal_density_diffrn 1.270
_exptl_crystal_description block
_exptl_crystal_F_000 2372
_exptl_crystal_size_max 0.21
_exptl_crystal_size_mid 0.2
_exptl_crystal_size_min 0.19
_refine_diff_density_max 1.183
_refine_diff_density_min -0.628
_refine_diff_density_rms 0.093
_refine_ls_extinction_method none
_refine_ls_goodness_of_fit_ref 1.023
_refine_ls_hydrogen_treatment constr
_refine_ls_matrix_type full
_refine_ls_number_parameters 715
_refine_ls_number_reflns 10453
_refine_ls_number_restraints 669
_refine_ls_restrained_S_all 1.036
_refine_ls_R_factor_all 0.1310
_refine_ls_R_factor_gt 0.0640
_refine_ls_shift/su_max 0.001
_refine_ls_shift/su_mean 0.000
_refine_ls_structure_factor_coef Fsqd
_refine_ls_weighting_details 'w=1/[\s^2^(Fo^2^)+(0.0811P)^2^+8.9153P] where P=(Fo^2^+2Fc^2^)/3'
_refine_ls_weighting_scheme calc
_refine_ls_wR_factor_gt 0.1489
_refine_ls_wR_factor_ref 0.1803
_reflns_Friedel_coverage 0.000
_reflns_number_gt 5827
_reflns_number_total 10453
_reflns_threshold_expression 'I > 2\s(I)'
_cod_data_source_file d4sc04197f4.cif
_cod_data_source_block 5b
_cod_depositor_comments 'Adding full bibliography for 1573095--1573138.cif.'
_cod_original_cell_volume 5947.3(18)
_cod_database_code 1573102
_shelx_shelxl_version_number 2018/3
_shelx_space_group_comment
;
The symmetry employed for this shelxl refinement is uniquely defined
by the following loop, which should always be used as a source of
symmetry information in preference to the above space-group names.
They are only intended as comments.
;
_shelx_estimated_absorpt_t_max 0.749
_shelx_estimated_absorpt_t_min 0.728
_olex2_refinement_description
;
1. Fixed Uiso
 At 1.2 times of:
  All C(H) groups, All C(H,H) groups
 At 1.5 times of:
  All C(H,H,H) groups
2. Restrained distances
 N8-C63
 1.4 with sigma of 0.01
 N8-C64 = N8A-C64A
 1.47 with sigma of 0.01
 C63-N8 = C63A-N8A
 1.4 with sigma of 0.01
 C63-C64 = C63A-C64A
 2.486 with sigma of 0.02
 N7-C62 \\sim N8-C62
 with sigma of 0.02
 Yb1-N8 \\sim Yb1-N8A
 with sigma of 0.02
 Yb1-N7A \\sim Yb1-N7
 with sigma of 0.02
 N8A-N7A \\sim N8A-C62A
 with sigma of 0.02
3. Restrained planarity
 N7, C63, C62, C61, C60, C59, N8
 with sigma of 0.1
 C60A, C62A, C63A, C59A, C61A, N7A, N8A
 with sigma of 0.1
4. Uiso/Uaniso restraints and constraints
N7 \\sim C63 \\sim C62 \\sim C61 \\sim C60 \\sim C59 \\sim N8 \\sim C64 \\sim
N7A \\sim C63A \\sim C62A \\sim C61A \\sim C60A \\sim C59A \\sim N8A \\sim
C64A: within 2A with sigma of 0.01 and sigma for terminal atoms of 0.02 within
2A
Uanis(C47) \\sim Ueq, Uanis(C48) \\sim Ueq, Uanis(C49) \\sim Ueq, Uanis(C56)
\\sim Ueq, Uanis(C50) \\sim Ueq, Uanis(C53) \\sim Ueq, Uanis(C54) \\sim Ueq,
Uanis(C51) \\sim Ueq, Uanis(C52) \\sim Ueq, Uanis(C55) \\sim Ueq, Uanis(C58)
\\sim Ueq, Uanis(C57) \\sim Ueq: with sigma of 0.01 and sigma for terminal
atoms of 0.02
Uanis(N7) \\sim Ueq, Uanis(C63) \\sim Ueq, Uanis(C62) \\sim Ueq, Uanis(C61)
\\sim Ueq, Uanis(C60) \\sim Ueq, Uanis(C59) \\sim Ueq, Uanis(N8) \\sim Ueq,
Uanis(C64) \\sim Ueq, Uanis(N7A) \\sim Ueq, Uanis(C63A) \\sim Ueq, Uanis(C62A)
\\sim Ueq, Uanis(C61A) \\sim Ueq, Uanis(C60A) \\sim Ueq, Uanis(C59A) \\sim Ueq,
Uanis(N8A) \\sim Ueq, Uanis(C64A) \\sim Ueq: with sigma of 0.01 and sigma for
terminal atoms of 0.02
Uanis(N5) \\sim Ueq, Uanis(C39) \\sim Ueq, Uanis(C40) \\sim Ueq, Uanis(C41)
\\sim Ueq, Uanis(C45) \\sim Ueq, Uanis(C42) \\sim Ueq, Uanis(C43) \\sim Ueq,
Uanis(C44) \\sim Ueq: with sigma of 0.01 and sigma for terminal atoms of 0.02
Uanis(C18) \\sim Ueq, Uanis(C19) \\sim Ueq, Uanis(C24) \\sim Ueq, Uanis(C26)
\\sim Ueq, Uanis(C22) \\sim Ueq, Uanis(C20) \\sim Ueq, Uanis(C23) \\sim Ueq,
Uanis(C21) \\sim Ueq, Uanis(C27) \\sim Ueq, Uanis(C25) \\sim Ueq, Uanis(C28)
\\sim Ueq, Uanis(C29) \\sim Ueq: with sigma of 0.01 and sigma for terminal
atoms of 0.02
5. Rigid body (RIGU) restrains
 N7A, C60A, N8A, C63A, C59A, C62A, C64A, C61A, Yb1
 with sigma for 1-2 distances of 0.01 and sigma for 1-3 distances of 0.02
 N7, C60, N8, C63, C59, C62, C64, C61, Yb1
 with sigma for 1-2 distances of 0.01 and sigma for 1-3 distances of 0.02
6. Others
 Sof(N7A)=Sof(C63A)=Sof(C62A)=Sof(H62A)=Sof(C61A)=Sof(H61A)=Sof(C60A)=
 Sof(H60A)=Sof(C59A)=Sof(H59A)=Sof(N8A)=Sof(C64A)=Sof(H64D)=Sof(H64E)=Sof(H64F)=
 1-FVAR(1)
 Sof(N7)=Sof(C63)=Sof(C62)=Sof(H62)=Sof(C61)=Sof(H61)=Sof(C60)=Sof(H60)=
 Sof(C59)=Sof(H59)=Sof(N8)=Sof(C64)=Sof(H64A)=Sof(H64B)=Sof(H64C)=FVAR(1)
 Fixed X: C64A(0.81289)
7.a Ternary CH refined with riding coordinates:
 C24(H24), C56(H56), C53(H53), C27(H27)
7.b Secondary CH2 refined with riding coordinates:
 C39(H39A,H39B), C40(H40A,H40B), C30(H30A,H30B), C10(H10A,H10B), C1(H1A,H1B),
 C11(H11A,H11B), C41(H41A,H41B), C16(H16A,H16B), C12(H12A,H12B), C15(H15A,H15B),
  C13(H13A,H13B), C45(H45A,H45B), C42(H42A,H42B), C14(H14A,H14B), C43(H43A,
 H43B), C44(H44A,H44B)
7.c Me refined with riding coordinates:
 C64A(H64D,H64E,H64F)
7.d Aromatic/amide H refined with riding coordinates:
 C46(H46), C17(H17), C5(H5), C34(H34), C37(H37), C8(H8), C6(H6), C7(H7),
 C49(H49), C50(H50), C36(H36), C51(H51), C22(H22), C20(H20), C35(H35), C21(H21),
  C62(H62), C61(H61), C60(H60), C59(H59), C62A(H62A), C61A(H61A), C60A(H60A),
 C59A(H59A)
7.e Fitted hexagon refined as free rotating group:
 N7(C63,C62,C61,C60,C59), N7A(C63A,C62A,C61A,C60A,C59A)
7.f Idealised Me refined as rotating group:
 C54(H54A,H54B,H54C), C26(H26A,H26B,H26C), C55(H55A,H55B,H55C), C58(H58A,H58B,
 H58C), C25(H25A,H25B,H25C), C57(H57A,H57B,H57C), C28(H28A,H28B,H28C), C29(H29A,
 H29B,H29C), C64(H64A,H64B,H64C)
;
_olex2_submission_special_instructions 'No special instructions were received'

loop_
_space_group_symop_operation_xyz
'x, y, z'
'-x, y+1/2, -z+1/2'
'-x, -y, -z'
'x, -y-1/2, z-1/2'

loop_
_atom_site_label
_atom_site_type_symbol
_atom_site_fract_x
_atom_site_fract_y
_atom_site_fract_z
_atom_site_U_iso_or_equiv
_atom_site_adp_type
_atom_site_occupancy
_atom_site_site_symmetry_order
_atom_site_calc_flag
_atom_site_refinement_flags_posn
_atom_site_refinement_flags_adp
_atom_site_refinement_flags_occupancy
_atom_site_disorder_assembly
_atom_site_disorder_group
Yb1 Yb 0.75217(2) 0.46615(3) 0.51377(2) 0.06995(18) Uani 1 1 d D . . . .
N4 N 0.7479(3) 0.7680(5) 0.5292(3) 0.0662(18) Uani 1 1 d . . . . .
N1 N 0.7468(3) 0.6528(6) 0.3436(4) 0.0687(19) Uani 1 1 d . . . . .
N6 N 0.6573(3) 0.4954(5) 0.5492(4) 0.0630(19) Uani 1 1 d . . . . .
C33 C 0.6585(3) 0.7569(6) 0.4917(4) 0.058(2) Uani 1 1 d . . . . .
N5 N 0.8697(3) 0.8767(6) 0.6292(4) 0.079(2) Uani 1 1 d . U . . .
C32 C 0.6733(3) 0.6658(6) 0.5280(4) 0.0543(19) Uani 1 1 d . . . . .
C46 C 0.6401(3) 0.5842(7) 0.5341(4) 0.059(2) Uani 1 1 d . . . . .
H46 H 0.602221 0.593059 0.526903 0.071 Uiso 1 1 calc R U . . .
C38 C 0.7049(3) 0.8184(7) 0.4925(4) 0.065(2) Uani 1 1 d . . . . .
N2 N 0.6237(3) 0.6084(6) 0.2209(4) 0.075(2) Uani 1 1 d . . . . .
N3 N 0.8454(3) 0.4446(6) 0.4710(4) 0.077(2) Uani 1 1 d . . . . .
C4 C 0.8352(3) 0.6889(7) 0.3775(4) 0.065(2) Uani 1 1 d . . . . .
C3 C 0.8238(3) 0.5889(7) 0.3973(4) 0.058(2) Uani 1 1 d . . . . .
C9 C 0.7858(4) 0.7275(8) 0.3447(4) 0.071(2) Uani 1 1 d . . . . .
C31 C 0.7295(3) 0.6789(6) 0.5547(4) 0.058(2) Uani 1 1 d . . . . .
C2 C 0.7684(3) 0.5658(8) 0.3714(4) 0.069(3) Uani 1 1 d . . . . .
C17 C 0.8606(3) 0.5243(8) 0.4359(5) 0.070(2) Uani 1 1 d . . . . .
H17 H 0.898113 0.539727 0.436145 0.083 Uiso 1 1 calc R U . . .
C5 C 0.8809(4) 0.7520(9) 0.3851(5) 0.085(3) Uani 1 1 d . . . . .
H5 H 0.913732 0.729006 0.406409 0.102 Uiso 1 1 calc R U . . .
C34 C 0.6102(4) 0.7916(8) 0.4561(5) 0.085(3) Uani 1 1 d . . . . .
H34 H 0.578835 0.751744 0.452757 0.102 Uiso 1 1 calc R U . . .
C39 C 0.8041(3) 0.8047(7) 0.5401(4) 0.067(2) Uani 1 1 d . U . . .
H39A H 0.813192 0.848924 0.500174 0.081 Uiso 1 1 calc R U . . .
H39B H 0.829821 0.749531 0.539239 0.081 Uiso 1 1 calc R U . . .
C40 C 0.8108(3) 0.8593(7) 0.6124(4) 0.074(2) Uani 1 1 d . U . . .
H40A H 0.791410 0.922033 0.609481 0.089 Uiso 1 1 calc R U . . .
H40B H 0.794611 0.820500 0.651272 0.089 Uiso 1 1 calc R U . . .
C37 C 0.7035(4) 0.9115(8) 0.4621(5) 0.089(3) Uani 1 1 d . . . . .
H37 H 0.734578 0.952099 0.464276 0.106 Uiso 1 1 calc R U . . .
C8 C 0.7809(5) 0.8222(9) 0.3203(5) 0.093(3) Uani 1 1 d . . . . .
H8 H 0.748190 0.845802 0.299051 0.111 Uiso 1 1 calc R U . . .
C30 C 0.7612(3) 0.6141(6) 0.5960(5) 0.071(2) Uani 1 1 d . . . . .
H30A H 0.745741 0.602351 0.643978 0.085 Uiso 1 1 calc R U . . .
H30B H 0.799311 0.636140 0.601494 0.085 Uiso 1 1 calc R U . . .
C10 C 0.6900(3) 0.6635(8) 0.3174(4) 0.076(3) Uani 1 1 d . . . . .
H10A H 0.679331 0.732535 0.320044 0.091 Uiso 1 1 calc R U . . .
H10B H 0.665782 0.626116 0.348964 0.091 Uiso 1 1 calc R U . . .
C47 C 0.6167(3) 0.4179(7) 0.5570(6) 0.073(2) Uani 1 1 d . U . . .
C6 C 0.8770(5) 0.8482(9) 0.3611(6) 0.104(4) Uani 1 1 d . . . . .
H6 H 0.907248 0.890354 0.366203 0.125 Uiso 1 1 calc R U . . .
C7 C 0.8279(6) 0.8827(9) 0.3290(6) 0.110(4) Uani 1 1 d . . . . .
H7 H 0.826184 0.947860 0.312828 0.132 Uiso 1 1 calc R U . . .
C18 C 0.8876(4) 0.3859(9) 0.5073(6) 0.085(3) Uani 1 1 d . U . . .
C48 C 0.6116(4) 0.3765(7) 0.6256(6) 0.084(3) Uani 1 1 d . U . . .
C1 C 0.7396(4) 0.4765(7) 0.3778(5) 0.079(3) Uani 1 1 d . . . . .
H1A H 0.757147 0.422309 0.352328 0.095 Uiso 1 1 calc R U . . .
H1B H 0.700965 0.481941 0.362572 0.095 Uiso 1 1 calc R U . . .
C49 C 0.5744(5) 0.2934(9) 0.6339(7) 0.110(4) Uani 1 1 d . U . . .
H49 H 0.569130 0.262286 0.678700 0.132 Uiso 1 1 calc R U . . .
C11 C 0.6824(3) 0.6272(8) 0.2385(4) 0.084(3) Uani 1 1 d . . . . .
H11A H 0.696541 0.676570 0.205129 0.101 Uiso 1 1 calc R U . . .
H11B H 0.703410 0.566816 0.231938 0.101 Uiso 1 1 calc R U . . .
C19 C 0.9174(4) 0.4245(10) 0.5672(6) 0.095(3) Uani 1 1 d . U . . .
C41 C 0.8955(4) 0.9460(8) 0.5826(6) 0.101(3) Uani 1 1 d . U . . .
H41A H 0.879151 1.010844 0.589483 0.121 Uiso 1 1 calc R U . . .
H41B H 0.889488 0.926776 0.531828 0.121 Uiso 1 1 calc R U . . .
C16 C 0.5938(4) 0.6992(8) 0.2109(6) 0.098(3) Uani 1 1 d . . . . .
H16A H 0.608784 0.735182 0.169701 0.117 Uiso 1 1 calc R U . . .
H16B H 0.598447 0.739991 0.254384 0.117 Uiso 1 1 calc R U . . .
C24 C 0.9133(4) 0.5275(10) 0.5943(5) 0.100(3) Uani 1 1 d . U . . .
H24 H 0.881760 0.557735 0.568204 0.119 Uiso 1 1 calc R U . . .
C56 C 0.5886(4) 0.4307(9) 0.4188(6) 0.099(3) Uani 1 1 d . U . . .
H56 H 0.618445 0.479905 0.420700 0.119 Uiso 1 1 calc R U . . .
C50 C 0.5481(5) 0.2647(9) 0.5721(8) 0.110(4) Uani 1 1 d . U . . .
H50 H 0.525885 0.208921 0.576647 0.132 Uiso 1 1 calc R U . . .
C12 C 0.6177(5) 0.5477(8) 0.1552(6) 0.104(3) Uani 1 1 d . . . . .
H12A H 0.638251 0.486573 0.161771 0.124 Uiso 1 1 calc R U . . .
H12B H 0.632793 0.582581 0.113635 0.124 Uiso 1 1 calc R U . . .
C53 C 0.6407(5) 0.4170(9) 0.6894(6) 0.103(3) Uani 1 1 d . U . . .
H53 H 0.677152 0.437369 0.672049 0.123 Uiso 1 1 calc R U . . .
C54 C 0.6137(5) 0.5108(9) 0.7184(7) 0.119(4) Uani 1 1 d . U . . .
H54A H 0.610404 0.558583 0.679595 0.178 Uiso 1 1 calc R U . . .
H54B H 0.636119 0.537590 0.757659 0.178 Uiso 1 1 calc R U . . .
H54C H 0.577547 0.495302 0.736219 0.178 Uiso 1 1 calc R U . . .
C36 C 0.6554(5) 0.9434(9) 0.4286(7) 0.108(4) Uani 1 1 d . . . . .
H36 H 0.654249 1.005925 0.407223 0.130 Uiso 1 1 calc R U . . .
C15 C 0.5323(4) 0.6794(10) 0.1968(7) 0.127(4) Uani 1 1 d . . . . .
H15A H 0.516807 0.647091 0.239309 0.153 Uiso 1 1 calc R U . . .
H15B H 0.513012 0.741763 0.189582 0.153 Uiso 1 1 calc R U . . .
C13 C 0.5568(5) 0.5242(9) 0.1400(7) 0.120(4) Uani 1 1 d . . . . .
H13A H 0.553537 0.484115 0.096029 0.145 Uiso 1 1 calc R U . . .
H13B H 0.542435 0.486137 0.180527 0.145 Uiso 1 1 calc R U . . .
C45 C 0.8764(5) 0.9066(11) 0.7058(6) 0.126(4) Uani 1 1 d . U . . .
H45A H 0.857341 0.860256 0.737066 0.151 Uiso 1 1 calc R U . . .
H45B H 0.860287 0.971632 0.712662 0.151 Uiso 1 1 calc R U . . .
C26 C 0.9647(5) 0.5923(11) 0.5775(7) 0.139(5) Uani 1 1 d . U . . .
H26A H 0.997694 0.559268 0.594758 0.209 Uiso 1 1 calc R U . . .
H26B H 0.961479 0.654960 0.601755 0.209 Uiso 1 1 calc R U . . .
H26C H 0.966802 0.602584 0.525492 0.209 Uiso 1 1 calc R U . . .
C42 C 0.9583(5) 0.9507(10) 0.6001(7) 0.124(4) Uani 1 1 d . U . . .
H42A H 0.975102 0.886626 0.591619 0.149 Uiso 1 1 calc R U . . .
H42B H 0.975804 0.998885 0.568754 0.149 Uiso 1 1 calc R U . . .
C51 C 0.5491(4) 0.3033(9) 0.5061(8) 0.108(4) Uani 1 1 d . U . . .
H51 H 0.526713 0.278701 0.468329 0.130 Uiso 1 1 calc R U . . .
C14 C 0.5235(5) 0.6151(11) 0.1303(7) 0.130(5) Uani 1 1 d . . . . .
H14A H 0.484585 0.598276 0.124693 0.156 Uiso 1 1 calc R U . . .
H14B H 0.534837 0.650096 0.086668 0.156 Uiso 1 1 calc R U . . .
C52 C 0.5855(4) 0.3839(7) 0.4944(6) 0.085(3) Uani 1 1 d . U . . .
C55 C 0.6520(5) 0.3471(10) 0.7529(7) 0.145(5) Uani 1 1 d . U . . .
H55A H 0.617558 0.325624 0.772917 0.218 Uiso 1 1 calc R U . . .
H55B H 0.673435 0.380731 0.790229 0.218 Uiso 1 1 calc R U . . .
H55C H 0.672315 0.290774 0.735940 0.218 Uiso 1 1 calc R U . . .
C22 C 0.9314(5) 0.2275(10) 0.5213(8) 0.135(4) Uani 1 1 d . U . . .
H22 H 0.937253 0.162713 0.506135 0.162 Uiso 1 1 calc R U . . .
C58 C 0.5357(5) 0.4846(11) 0.3996(7) 0.138(5) Uani 1 1 d . U . . .
H58A H 0.506115 0.437662 0.393560 0.207 Uiso 1 1 calc R U . . .
H58B H 0.540215 0.520629 0.354763 0.207 Uiso 1 1 calc R U . . .
H58C H 0.527029 0.529823 0.438352 0.207 Uiso 1 1 calc R U . . .
C20 C 0.9553(5) 0.3562(11) 0.6048(7) 0.120(4) Uani 1 1 d . U . . .
H20 H 0.977042 0.377432 0.644453 0.144 Uiso 1 1 calc R U . . .
C35 C 0.6096(5) 0.8854(9) 0.4259(6) 0.106(4) Uani 1 1 d . . . . .
H35 H 0.577258 0.909144 0.403540 0.127 Uiso 1 1 calc R U . . .
C43 C 0.9659(6) 0.9801(11) 0.6802(8) 0.141(5) Uani 1 1 d . U . . .
H43A H 1.005140 0.983670 0.692420 0.169 Uiso 1 1 calc R U . . .
H43B H 0.949953 1.045070 0.687856 0.169 Uiso 1 1 calc R U . . .
C23 C 0.8945(4) 0.2908(10) 0.4825(7) 0.106(3) Uani 1 1 d . U . . .
C21 C 0.9581(5) 0.2649(12) 0.5819(8) 0.134(5) Uani 1 1 d . U . . .
H21 H 0.980225 0.221578 0.609137 0.161 Uiso 1 1 calc R U . . .
C27 C 0.8657(6) 0.2540(11) 0.4170(9) 0.135(5) Uani 1 1 d . U . . .
H27 H 0.830563 0.290149 0.414338 0.162 Uiso 1 1 calc R U . . .
C44 C 0.9396(6) 0.9093(12) 0.7273(8) 0.155(5) Uani 1 1 d . U . . .
H44A H 0.944494 0.928633 0.778233 0.186 Uiso 1 1 calc R U . . .
H44B H 0.955959 0.844343 0.720896 0.186 Uiso 1 1 calc R U . . .
C25 C 0.9015(7) 0.5357(13) 0.6762(7) 0.182(6) Uani 1 1 d . U . . .
H25A H 0.872983 0.489530 0.688741 0.273 Uiso 1 1 calc R U . . .
H25B H 0.889541 0.601656 0.687214 0.273 Uiso 1 1 calc R U . . .
H25C H 0.934634 0.520925 0.704111 0.273 Uiso 1 1 calc R U . . .
C57 C 0.6024(5) 0.3567(10) 0.3585(7) 0.149(5) Uani 1 1 d . U . . .
H57A H 0.634615 0.319241 0.372979 0.224 Uiso 1 1 calc R U . . .
H57B H 0.609685 0.391639 0.313835 0.224 Uiso 1 1 calc R U . . .
H57C H 0.571678 0.312633 0.350711 0.224 Uiso 1 1 calc R U . . .
C28 C 0.8503(7) 0.1459(12) 0.4192(11) 0.205(7) Uani 1 1 d . U . . .
H28A H 0.849711 0.123867 0.469221 0.308 Uiso 1 1 calc R U . . .
H28B H 0.877047 0.108068 0.392794 0.308 Uiso 1 1 calc R U . . .
H28C H 0.814283 0.136911 0.396906 0.308 Uiso 1 1 calc R U . . .
C29 C 0.8945(8) 0.2791(14) 0.3502(10) 0.206(8) Uani 1 1 d . U . . .
H29A H 0.908546 0.345417 0.353838 0.308 Uiso 1 1 calc R U . . .
H29B H 0.869240 0.274485 0.309016 0.308 Uiso 1 1 calc R U . . .
H29C H 0.924721 0.234011 0.343564 0.308 Uiso 1 1 calc R U . . .
N7 N 0.7685(8) 0.3368(10) 0.6044(9) 0.161(4) Uani 0.591(8) 1 d DG U P A 1
C63 C 0.7441(7) 0.2573(13) 0.5679(7) 0.160(4) Uani 0.591(8) 1 d DG U P A 1
C62 C 0.7406(8) 0.1658(11) 0.6024(10) 0.164(4) Uani 0.591(8) 1 d DG U P A 1
H62 H 0.724281 0.112613 0.578018 0.197 Uiso 0.591(8) 1 calc R U P A 1
C61 C 0.7616(8) 0.1540(10) 0.6734(10) 0.171(4) Uani 0.591(8) 1 d G U P A 1
H61 H 0.759303 0.092767 0.696492 0.205 Uiso 0.591(8) 1 calc R U P A 1
C60 C 0.7861(7) 0.2335(14) 0.7099(7) 0.170(5) Uani 0.591(8) 1 d G U P A 1
H60 H 0.800106 0.225552 0.757398 0.204 Uiso 0.591(8) 1 calc R U P A 1
C59 C 0.7895(7) 0.3250(11) 0.6754(9) 0.169(4) Uani 0.591(8) 1 d G U P A 1
H59 H 0.805888 0.378184 0.699829 0.203 Uiso 0.591(8) 1 calc R U P A 1
N8 N 0.7278(9) 0.2854(12) 0.4987(8) 0.164(4) Uani 0.591(8) 1 d D U P A 1
C64 C 0.6948(11) 0.2175(19) 0.4533(12) 0.194(7) Uani 0.591(8) 1 d D U P A 1
H64A H 0.666814 0.254046 0.426695 0.291 Uiso 0.591(8) 1 calc R U P A 1
H64B H 0.677392 0.169434 0.484087 0.291 Uiso 0.591(8) 1 calc R U P A 1
H64C H 0.718337 0.184402 0.419298 0.291 Uiso 0.591(8) 1 calc R U P A 1
N7A N 0.7391(10) 0.2973(12) 0.5387(10) 0.155(4) Uani 0.409(8) 1 d DG U P A 2
C63A C 0.7661(9) 0.2975(12) 0.6067(10) 0.162(4) Uani 0.409(8) 1 d DG U P A 2
C62A C 0.7664(11) 0.2126(14) 0.6498(11) 0.167(4) Uani 0.409(8) 1 d DG U P A 2
H62A H 0.784482 0.212739 0.695310 0.200 Uiso 0.409(8) 1 calc R U P A 2
C61A C 0.7398(12) 0.1275(12) 0.6248(14) 0.170(4) Uani 0.409(8) 1 d G U P A 2
H61A H 0.740083 0.070692 0.653580 0.204 Uiso 0.409(8) 1 calc R U P A 2
C60A C 0.7129(10) 0.1273(12) 0.5567(14) 0.165(4) Uani 0.409(8) 1 d G U P A 2
H60A H 0.695058 0.070339 0.540013 0.198 Uiso 0.409(8) 1 calc R U P A 2
C59A C 0.7125(10) 0.2122(15) 0.5137(11) 0.164(4) Uani 0.409(8) 1 d G U P A 2
H59A H 0.694431 0.212033 0.468176 0.197 Uiso 0.409(8) 1 calc R U P A 2
N8A N 0.7874(12) 0.3865(14) 0.6323(12) 0.172(4) Uani 0.409(8) 1 d D U P A 2
C64A C 0.812890 0.394(3) 0.7061(12) 0.196(8) Uani 0.409(8) 1 d D U P A 2
H64D H 0.825278 0.460774 0.714430 0.294 Uiso 0.409(8) 1 calc R U P A 2
H64E H 0.786105 0.376768 0.742180 0.294 Uiso 0.409(8) 1 calc R U P A 2
H64F H 0.843909 0.349867 0.709875 0.294 Uiso 0.409(8) 1 calc R U P A 2

loop_
_atom_site_aniso_label
_atom_site_aniso_U_11
_atom_site_aniso_U_22
_atom_site_aniso_U_33
_atom_site_aniso_U_23
_atom_site_aniso_U_13
_atom_site_aniso_U_12
Yb1 0.0452(2) 0.0866(3) 0.0783(3) -0.0060(2) 0.00660(16) 0.0076(2)
N4 0.066(4) 0.067(5) 0.065(5) -0.009(4) 0.004(4) -0.019(4)
N1 0.051(4) 0.094(6) 0.062(4) 0.011(4) 0.003(3) 0.001(4)
N6 0.042(4) 0.056(5) 0.092(5) -0.010(4) 0.020(3) -0.011(3)
C33 0.057(5) 0.064(6) 0.054(5) -0.006(4) 0.008(4) -0.008(4)
N5 0.070(4) 0.107(5) 0.061(4) -0.002(4) 0.001(3) -0.034(4)
C32 0.047(4) 0.059(5) 0.057(5) -0.004(4) 0.006(3) -0.009(4)
C46 0.051(5) 0.069(6) 0.059(5) -0.009(4) 0.010(4) 0.005(5)
C38 0.065(5) 0.064(6) 0.067(6) -0.001(5) 0.006(4) -0.010(5)
N2 0.065(4) 0.095(6) 0.064(5) 0.004(4) -0.005(3) 0.015(4)
N3 0.042(4) 0.104(6) 0.086(5) 0.026(4) 0.002(3) -0.001(4)
C4 0.057(5) 0.088(7) 0.051(5) -0.003(5) 0.012(4) -0.004(5)
C3 0.036(4) 0.084(6) 0.054(5) -0.003(4) 0.004(3) 0.006(4)
C9 0.074(6) 0.094(7) 0.046(5) 0.012(5) 0.015(4) 0.012(6)
C31 0.054(5) 0.057(5) 0.064(5) -0.013(4) 0.016(4) -0.005(4)
C2 0.052(5) 0.104(8) 0.051(5) -0.004(5) 0.011(4) 0.010(5)
C17 0.034(4) 0.103(7) 0.072(6) 0.000(6) 0.007(4) -0.007(5)
C5 0.074(6) 0.118(9) 0.064(6) 0.000(6) 0.012(5) -0.022(6)
C34 0.064(6) 0.105(8) 0.085(7) -0.002(6) -0.013(5) -0.003(6)
C39 0.054(4) 0.085(6) 0.063(5) -0.004(4) 0.012(4) -0.019(4)
C40 0.063(5) 0.086(6) 0.073(5) -0.002(4) 0.006(4) -0.018(4)
C37 0.090(7) 0.079(7) 0.097(7) 0.008(6) 0.011(6) -0.010(6)
C8 0.099(8) 0.104(9) 0.075(7) 0.024(6) 0.022(6) 0.014(7)
C30 0.054(5) 0.076(6) 0.083(6) -0.014(5) 0.018(4) -0.005(5)
C10 0.057(5) 0.117(8) 0.054(5) 0.000(5) 0.000(4) 0.022(5)
C47 0.054(4) 0.067(5) 0.100(6) -0.011(5) 0.021(4) 0.010(4)
C6 0.115(10) 0.098(9) 0.101(9) 0.002(7) 0.033(7) -0.034(8)
C7 0.143(11) 0.092(9) 0.096(8) 0.017(7) 0.036(8) 0.002(9)
C18 0.055(5) 0.107(7) 0.093(6) 0.018(5) 0.011(4) 0.002(5)
C48 0.063(5) 0.072(6) 0.118(7) 0.007(5) 0.021(5) 0.000(5)
C1 0.061(5) 0.085(7) 0.092(7) -0.011(6) 0.007(5) -0.007(5)
C49 0.093(6) 0.100(7) 0.139(8) 0.028(6) 0.024(6) 0.005(6)
C11 0.049(5) 0.140(9) 0.064(6) 0.008(6) 0.006(4) 0.020(5)
C19 0.060(5) 0.136(7) 0.089(6) 0.029(6) 0.003(5) 0.007(5)
C41 0.087(6) 0.114(7) 0.102(6) 0.004(6) -0.001(5) -0.029(6)
C16 0.079(7) 0.088(8) 0.125(9) 0.005(6) -0.013(6) 0.023(6)
C24 0.067(5) 0.154(8) 0.078(6) -0.003(6) -0.002(4) 0.005(6)
C56 0.078(6) 0.115(7) 0.103(7) -0.041(6) 0.009(5) -0.017(5)
C50 0.092(6) 0.085(7) 0.155(8) 0.004(6) 0.016(7) -0.001(5)
C12 0.107(8) 0.110(9) 0.093(8) -0.009(7) -0.019(6) 0.029(7)
C53 0.100(6) 0.104(7) 0.106(7) 0.039(6) 0.023(6) 0.007(6)
C54 0.136(9) 0.106(9) 0.114(8) 0.021(7) 0.018(7) -0.004(7)
C36 0.110(9) 0.095(9) 0.121(9) 0.036(7) 0.005(7) 0.000(8)
C15 0.068(7) 0.164(12) 0.149(11) 0.027(10) -0.015(7) 0.032(7)
C13 0.128(10) 0.107(9) 0.125(10) 0.001(8) -0.038(8) -0.009(9)
C45 0.105(7) 0.166(8) 0.107(7) 0.009(7) -0.001(6) -0.039(7)
C26 0.100(8) 0.183(11) 0.135(10) -0.045(9) 0.003(7) -0.005(9)
C42 0.102(7) 0.145(8) 0.125(7) 0.003(6) 0.002(6) -0.037(6)
C51 0.078(6) 0.103(7) 0.145(8) -0.031(6) 0.013(6) -0.008(6)
C14 0.098(8) 0.183(14) 0.107(9) 0.022(10) -0.046(7) -0.010(9)
C52 0.056(5) 0.066(5) 0.133(7) -0.028(5) 0.013(5) -0.007(4)
C55 0.149(10) 0.146(10) 0.142(10) 0.060(9) 0.034(8) 0.018(9)
C22 0.115(7) 0.117(8) 0.171(9) 0.027(7) 0.004(7) 0.005(7)
C58 0.089(8) 0.191(12) 0.133(10) -0.016(9) -0.002(7) 0.020(8)
C20 0.084(6) 0.152(8) 0.123(7) 0.023(7) -0.006(6) -0.001(7)
C35 0.097(8) 0.101(9) 0.118(9) 0.040(7) -0.019(7) -0.002(7)
C43 0.131(8) 0.155(8) 0.137(8) 0.002(7) -0.017(7) -0.047(7)
C23 0.071(6) 0.111(7) 0.135(7) 0.031(6) -0.009(6) 0.008(6)
C21 0.104(7) 0.146(9) 0.153(8) 0.037(7) 0.006(7) 0.005(7)
C27 0.121(8) 0.120(8) 0.164(9) -0.001(7) -0.001(7) 0.018(7)
C44 0.140(8) 0.188(9) 0.135(8) 0.017(8) -0.027(7) -0.033(8)
C25 0.160(12) 0.275(16) 0.110(10) -0.001(10) -0.006(9) 0.041(11)
C57 0.113(8) 0.172(11) 0.164(10) -0.098(9) 0.041(8) -0.038(8)
C28 0.170(13) 0.157(13) 0.287(16) -0.006(12) -0.021(12) -0.003(11)
C29 0.208(14) 0.211(15) 0.197(14) -0.037(12) -0.033(12) 0.023(13)
N7 0.153(5) 0.161(5) 0.168(5) 0.008(4) 0.018(4) 0.004(4)
C63 0.156(5) 0.161(5) 0.164(5) 0.004(4) 0.015(4) 0.012(4)
C62 0.165(5) 0.160(5) 0.166(5) 0.008(4) 0.008(4) 0.004(4)
C61 0.173(6) 0.165(6) 0.174(6) 0.001(5) 0.002(5) 0.000(5)
C60 0.171(6) 0.167(7) 0.173(7) 0.008(5) 0.002(6) 0.000(6)
C59 0.167(6) 0.166(6) 0.173(6) 0.011(5) 0.010(5) 0.000(5)
N8 0.159(6) 0.163(6) 0.171(6) 0.004(5) 0.018(5) 0.010(5)
C64 0.199(12) 0.193(12) 0.189(12) -0.006(11) 0.000(11) -0.005(11)
N7A 0.151(5) 0.155(6) 0.161(6) 0.005(5) 0.023(5) 0.012(5)
C63A 0.158(5) 0.161(5) 0.168(5) 0.003(4) 0.016(4) 0.003(4)
C62A 0.166(5) 0.164(5) 0.170(5) 0.004(4) 0.008(4) 0.003(4)
C61A 0.171(6) 0.167(6) 0.171(6) 0.003(5) 0.004(5) 0.004(5)
C60A 0.165(6) 0.163(6) 0.167(6) 0.007(5) 0.009(5) 0.007(5)
C59A 0.163(6) 0.162(6) 0.168(6) 0.006(5) 0.012(5) 0.007(5)
N8A 0.170(6) 0.173(7) 0.175(6) 0.006(6) 0.013(5) 0.002(6)
C64A 0.197(13) 0.198(13) 0.192(12) -0.001(12) -0.002(11) 0.000(12)

loop_
_atom_type_symbol
_atom_type_description
_atom_type_scat_dispersion_real
_atom_type_scat_dispersion_imag
_atom_type_scat_source
C C 0.0033 0.0016 'International Tables Vol C Tables 4.2.6.8 and 6.1.1.4'
H H 0.0000 0.0000 'International Tables Vol C Tables 4.2.6.8 and 6.1.1.4'
N N 0.0061 0.0033 'International Tables Vol C Tables 4.2.6.8 and 6.1.1.4'
Yb Yb -0.3850 5.5486 'International Tables Vol C Tables 4.2.6.8 and 6.1.1.4'

loop_
_geom_angle_atom_site_label_1
_geom_angle_atom_site_label_2
_geom_angle_atom_site_label_3
_geom_angle
_geom_angle_site_symmetry_1
_geom_angle_site_symmetry_3
_geom_angle_publ_flag
N6 Yb1 C30 77.4(2) . . ?
N6 Yb1 C1 99.1(3) . . ?
N6 Yb1 N7 94.5(5) . . ?
N6 Yb1 N8 88.1(6) . . ?
N6 Yb1 N8A 98.3(8) . . ?
N3 Yb1 N6 175.9(3) . . ?
N3 Yb1 C30 102.6(3) . . ?
N3 Yb1 C1 77.4(3) . . ?
N3 Yb1 N7 89.6(5) . . ?
N3 Yb1 N8 93.7(6) . . ?
N3 Yb1 N8A 85.7(7) . . ?
C30 Yb1 N8 148.6(4) . . ?
C30 Yb1 N8A 78.8(5) . . ?
C1 Yb1 C30 123.9(3) . . ?
C1 Yb1 N8 85.5(4) . . ?
C1 Yb1 N8A 154.1(7) . . ?
N7 Yb1 C30 98.9(5) . . ?
N7 Yb1 C1 136.9(5) . . ?
N7 Yb1 N8 54.1(5) . . ?
N7A Yb1 N6 88.6(7) . . ?
N7A Yb1 N3 94.3(7) . . ?
N7A Yb1 C30 132.0(5) . . ?
N7A Yb1 C1 103.4(5) . . ?
N7A Yb1 N8A 57.9(4) . . ?
C38 N4 C39 125.4(7) . . ?
C31 N4 C38 110.4(7) . . ?
C31 N4 C39 124.2(7) . . ?
C9 N1 C10 124.8(8) . . ?
C2 N1 C9 111.5(7) . . ?
C2 N1 C10 123.7(8) . . ?
C46 N6 Yb1 113.2(5) . . ?
C46 N6 C47 118.5(7) . . ?
C47 N6 Yb1 123.7(5) . . ?
C38 C33 C32 108.2(7) . . ?
C38 C33 C34 117.7(8) . . ?
C34 C33 C32 134.0(8) . . ?
C41 N5 C40 114.5(7) . . ?
C41 N5 C45 110.4(8) . . ?
C45 N5 C40 109.5(7) . . ?
C33 C32 C31 105.9(7) . . ?
C46 C32 C33 125.9(7) . . ?
C46 C32 C31 128.2(8) . . ?
N6 C46 C32 125.4(7) . . ?
N6 C46 H46 117.3 . . ?
C32 C46 H46 117.3 . . ?
C33 C38 N4 107.6(7) . . ?
C37 C38 N4 130.6(8) . . ?
C37 C38 C33 121.8(9) . . ?
C16 N2 C11 111.1(8) . . ?
C16 N2 C12 109.6(8) . . ?
C12 N2 C11 111.1(7) . . ?
C17 N3 Yb1 109.3(5) . . ?
C17 N3 C18 118.3(7) . . ?
C18 N3 Yb1 125.0(6) . . ?
C9 C4 C3 106.8(8) . . ?
C5 C4 C3 135.1(9) . . ?
C5 C4 C9 118.1(9) . . ?
C4 C3 C2 107.7(7) . . ?
C17 C3 C4 125.8(7) . . ?
C17 C3 C2 126.5(9) . . ?
N1 C9 C4 107.6(8) . . ?
C8 C9 N1 129.1(9) . . ?
C8 C9 C4 123.3(10) . . ?
N4 C31 C32 107.6(7) . . ?
N4 C31 C30 124.4(7) . . ?
C30 C31 C32 128.0(8) . . ?
N1 C2 C3 106.1(8) . . ?
N1 C2 C1 125.5(8) . . ?
C1 C2 C3 128.2(9) . . ?
N3 C17 C3 124.7(7) . . ?
N3 C17 H17 117.7 . . ?
C3 C17 H17 117.7 . . ?
C4 C5 H5 120.1 . . ?
C6 C5 C4 119.8(10) . . ?
C6 C5 H5 120.1 . . ?
C33 C34 H34 120.2 . . ?
C35 C34 C33 119.5(9) . . ?
C35 C34 H34 120.2 . . ?
N4 C39 H39A 109.3 . . ?
N4 C39 H39B 109.3 . . ?
N4 C39 C40 111.6(6) . . ?
H39A C39 H39B 108.0 . . ?
C40 C39 H39A 109.3 . . ?
C40 C39 H39B 109.3 . . ?
N5 C40 C39 110.3(7) . . ?
N5 C40 H40A 109.6 . . ?
N5 C40 H40B 109.6 . . ?
C39 C40 H40A 109.6 . . ?
C39 C40 H40B 109.6 . . ?
H40A C40 H40B 108.1 . . ?
C38 C37 H37 120.6 . . ?
C36 C37 C38 118.8(10) . . ?
C36 C37 H37 120.6 . . ?
C9 C8 H8 121.7 . . ?
C9 C8 C7 116.5(10) . . ?
C7 C8 H8 121.7 . . ?
Yb1 C30 H30A 112.2 . . ?
Yb1 C30 H30B 112.2 . . ?
C31 C30 Yb1 98.0(5) . . ?
C31 C30 H30A 112.2 . . ?
C31 C30 H30B 112.2 . . ?
H30A C30 H30B 109.8 . . ?
N1 C10 H10A 109.2 . . ?
N1 C10 H10B 109.2 . . ?
N1 C10 C11 112.0(6) . . ?
H10A C10 H10B 107.9 . . ?
C11 C10 H10A 109.2 . . ?
C11 C10 H10B 109.2 . . ?
C48 C47 N6 117.2(9) . . ?
C48 C47 C52 122.6(10) . . ?
C52 C47 N6 120.2(9) . . ?
C5 C6 H6 119.9 . . ?
C5 C6 C7 120.2(11) . . ?
C7 C6 H6 119.9 . . ?
C8 C7 H7 118.9 . . ?
C6 C7 C8 122.1(11) . . ?
C6 C7 H7 118.9 . . ?
C19 C18 N3 120.1(10) . . ?
C23 C18 N3 116.9(10) . . ?
C23 C18 C19 122.9(11) . . ?
C47 C48 C49 118.4(11) . . ?
C47 C48 C53 121.5(9) . . ?
C49 C48 C53 120.0(11) . . ?
Yb1 C1 H1A 112.8 . . ?
Yb1 C1 H1B 112.8 . . ?
C2 C1 Yb1 94.6(5) . . ?
C2 C1 H1A 112.8 . . ?
C2 C1 H1B 112.8 . . ?
H1A C1 H1B 110.3 . . ?
C48 C49 H49 122.5 . . ?
C50 C49 C48 114.9(11) . . ?
C50 C49 H49 122.5 . . ?
N2 C11 C10 111.1(6) . . ?
N2 C11 H11A 109.4 . . ?
N2 C11 H11B 109.4 . . ?
C10 C11 H11A 109.4 . . ?
C10 C11 H11B 109.4 . . ?
H11A C11 H11B 108.0 . . ?
C18 C19 C24 125.1(10) . . ?
C18 C19 C20 116.0(12) . . ?
C20 C19 C24 118.8(11) . . ?
N5 C41 H41A 109.6 . . ?
N5 C41 H41B 109.6 . . ?
N5 C41 C42 110.1(9) . . ?
H41A C41 H41B 108.2 . . ?
C42 C41 H41A 109.6 . . ?
C42 C41 H41B 109.6 . . ?
N2 C16 H16A 109.5 . . ?
N2 C16 H16B 109.5 . . ?
N2 C16 C15 110.9(9) . . ?
H16A C16 H16B 108.0 . . ?
C15 C16 H16A 109.5 . . ?
C15 C16 H16B 109.5 . . ?
C19 C24 H24 106.6 . . ?
C19 C24 C26 113.9(9) . . ?
C19 C24 C25 114.1(12) . . ?
C26 C24 H24 106.6 . . ?
C25 C24 H24 106.6 . . ?
C25 C24 C26 108.5(11) . . ?
C52 C56 H56 107.4 . . ?
C52 C56 C57 113.3(10) . . ?
C58 C56 H56 107.4 . . ?
C58 C56 C52 110.8(9) . . ?
C58 C56 C57 110.2(10) . . ?
C57 C56 H56 107.4 . . ?
C49 C50 H50 115.2 . . ?
C51 C50 C49 129.7(13) . . ?
C51 C50 H50 115.2 . . ?
N2 C12 H12A 109.6 . . ?
N2 C12 H12B 109.6 . . ?
N2 C12 C13 110.4(9) . . ?
H12A C12 H12B 108.1 . . ?
C13 C12 H12A 109.6 . . ?
C13 C12 H12B 109.6 . . ?
C48 C53 H53 105.7 . . ?
C48 C53 C54 112.8(9) . . ?
C48 C53 C55 117.0(11) . . ?
C54 C53 H53 105.7 . . ?
C55 C53 H53 105.7 . . ?
C55 C53 C54 109.0(10) . . ?
C53 C54 H54A 109.5 . . ?
C53 C54 H54B 109.5 . . ?
C53 C54 H54C 109.5 . . ?
H54A C54 H54B 109.5 . . ?
H54A C54 H54C 109.5 . . ?
H54B C54 H54C 109.5 . . ?
C37 C36 H36 119.4 . . ?
C35 C36 C37 121.1(11) . . ?
C35 C36 H36 119.4 . . ?
C16 C15 H15A 109.4 . . ?
C16 C15 H15B 109.4 . . ?
H15A C15 H15B 108.0 . . ?
C14 C15 C16 111.0(10) . . ?
C14 C15 H15A 109.4 . . ?
C14 C15 H15B 109.4 . . ?
C12 C13 H13A 109.3 . . ?
C12 C13 H13B 109.3 . . ?
H13A C13 H13B 107.9 . . ?
C14 C13 C12 111.7(10) . . ?
C14 C13 H13A 109.3 . . ?
C14 C13 H13B 109.3 . . ?
N5 C45 H45A 109.8 . . ?
N5 C45 H45B 109.8 . . ?
N5 C45 C44 109.6(10) . . ?
H45A C45 H45B 108.2 . . ?
C44 C45 H45A 109.8 . . ?
C44 C45 H45B 109.8 . . ?
C24 C26 H26A 109.5 . . ?
C24 C26 H26B 109.5 . . ?
C24 C26 H26C 109.5 . . ?
H26A C26 H26B 109.5 . . ?
H26A C26 H26C 109.5 . . ?
H26B C26 H26C 109.5 . . ?
C41 C42 H42A 110.1 . . ?
C41 C42 H42B 110.1 . . ?
H42A C42 H42B 108.4 . . ?
C43 C42 C41 108.1(11) . . ?
C43 C42 H42A 110.1 . . ?
C43 C42 H42B 110.1 . . ?
C50 C51 H51 121.1 . . ?
C50 C51 C52 117.8(12) . . ?
C52 C51 H51 121.1 . . ?
C15 C14 H14A 110.0 . . ?
C15 C14 H14B 110.0 . . ?
C13 C14 C15 108.5(9) . . ?
C13 C14 H14A 110.0 . . ?
C13 C14 H14B 110.0 . . ?
H14A C14 H14B 108.4 . . ?
C47 C52 C56 123.7(9) . . ?
C51 C52 C47 116.4(11) . . ?
C51 C52 C56 119.9(10) . . ?
C53 C55 H55A 109.5 . . ?
C53 C55 H55B 109.5 . . ?
C53 C55 H55C 109.5 . . ?
H55A C55 H55B 109.5 . . ?
H55A C55 H55C 109.5 . . ?
H55B C55 H55C 109.5 . . ?
C23 C22 H22 121.2 . . ?
C21 C22 H22 121.2 . . ?
C21 C22 C23 117.6(14) . . ?
C56 C58 H58A 109.5 . . ?
C56 C58 H58B 109.5 . . ?
C56 C58 H58C 109.5 . . ?
H58A C58 H58B 109.5 . . ?
H58A C58 H58C 109.5 . . ?
H58B C58 H58C 109.5 . . ?
C19 C20 H20 120.6 . . ?
C21 C20 C19 118.9(14) . . ?
C21 C20 H20 120.6 . . ?
C34 C35 H35 119.6 . . ?
C36 C35 C34 120.9(10) . . ?
C36 C35 H35 119.6 . . ?
C42 C43 H43A 109.5 . . ?
C42 C43 H43B 109.5 . . ?
H43A C43 H43B 108.1 . . ?
C44 C43 C42 110.6(11) . . ?
C44 C43 H43A 109.5 . . ?
C44 C43 H43B 109.5 . . ?
C18 C23 C22 118.7(12) . . ?
C18 C23 C27 122.0(11) . . ?
C22 C23 C27 119.3(13) . . ?
C22 C21 H21 117.2 . . ?
C20 C21 C22 125.7(15) . . ?
C20 C21 H21 117.2 . . ?
C23 C27 H27 105.6 . . ?
C23 C27 C28 115.0(14) . . ?
C28 C27 H27 105.6 . . ?
C29 C27 C23 112.3(14) . . ?
C29 C27 H27 105.6 . . ?
C29 C27 C28 111.7(16) . . ?
C45 C44 H44A 110.2 . . ?
C45 C44 H44B 110.2 . . ?
C43 C44 C45 107.6(12) . . ?
C43 C44 H44A 110.2 . . ?
C43 C44 H44B 110.2 . . ?
H44A C44 H44B 108.5 . . ?
C24 C25 H25A 109.5 . . ?
C24 C25 H25B 109.5 . . ?
C24 C25 H25C 109.5 . . ?
H25A C25 H25B 109.5 . . ?
H25A C25 H25C 109.5 . . ?
H25B C25 H25C 109.5 . . ?
C56 C57 H57A 109.5 . . ?
C56 C57 H57B 109.5 . . ?
C56 C57 H57C 109.5 . . ?
H57A C57 H57B 109.5 . . ?
H57A C57 H57C 109.5 . . ?
H57B C57 H57C 109.5 . . ?
C27 C28 H28A 109.5 . . ?
C27 C28 H28B 109.5 . . ?
C27 C28 H28C 109.5 . . ?
H28A C28 H28B 109.5 . . ?
H28A C28 H28C 109.5 . . ?
H28B C28 H28C 109.5 . . ?
C27 C29 H29A 109.5 . . ?
C27 C29 H29B 109.5 . . ?
C27 C29 H29C 109.5 . . ?
H29A C29 H29B 109.5 . . ?
H29A C29 H29C 109.5 . . ?
H29B C29 H29C 109.5 . . ?
C63 N7 Yb1 99.7(9) . . ?
C63 N7 C59 120.0 . . ?
C59 N7 Yb1 140.1(9) . . ?
C62 C63 N7 120.0 . . ?
N8 C63 N7 109.8(12) . . ?
N8 C63 C62 130.2(12) . . ?
C63 C62 H62 120.0 . . ?
C61 C62 C63 120.0 . . ?
C61 C62 H62 120.0 . . ?
C62 C61 H61 120.0 . . ?
C62 C61 C60 120.0 . . ?
C60 C61 H61 120.0 . . ?
C61 C60 H60 120.0 . . ?
C61 C60 C59 120.0 . . ?
C59 C60 H60 120.0 . . ?
N7 C59 H59 120.0 . . ?
C60 C59 N7 120.0 . . ?
C60 C59 H59 120.0 . . ?
C63 N8 Yb1 96.1(10) . . ?
C63 N8 C64 119.4(13) . . ?
C64 N8 Yb1 142.3(13) . . ?
N8 C64 H64A 109.5 . . ?
N8 C64 H64B 109.5 . . ?
N8 C64 H64C 109.5 . . ?
H64A C64 H64B 109.5 . . ?
H64A C64 H64C 109.5 . . ?
H64B C64 H64C 109.5 . . ?
C63A N7A Yb1 96.2(8) . . ?
C63A N7A C59A 120.0 . . ?
C59A N7A Yb1 143.5(8) . . ?
N7A C63A C62A 120.0 . . ?
N8A C63A N7A 117.8(8) . . ?
N8A C63A C62A 121.9(8) . . ?
C63A C62A H62A 120.0 . . ?
C63A C62A C61A 120.0 . . ?
C61A C62A H62A 120.0 . . ?
C62A C61A H61A 120.0 . . ?
C60A C61A C62A 120.0 . . ?
C60A C61A H61A 120.0 . . ?
C61A C60A H60A 120.0 . . ?
C61A C60A C59A 120.0 . . ?
C59A C60A H60A 120.0 . . ?
N7A C59A H59A 120.0 . . ?
C60A C59A N7A 120.0 . . ?
C60A C59A H59A 120.0 . . ?
C63A N8A Yb1 88.0(7) . . ?
C63A N8A C64A 121.0(15) . . ?
C64A N8A Yb1 150.8(16) . . ?
N8A C64A H64D 109.5 . . ?
N8A C64A H64E 109.5 . . ?
N8A C64A H64F 109.5 . . ?
H64D C64A H64E 109.5 . . ?
H64D C64A H64F 109.5 . . ?
H64E C64A H64F 109.5 . . ?

loop_
_geom_bond_atom_site_label_1
_geom_bond_atom_site_label_2
_geom_bond_distance
_geom_bond_site_symmetry_2
_geom_bond_publ_flag
Yb1 N6 2.424(6) . ?
Yb1 N3 2.413(7) . ?
Yb1 C30 2.507(8) . ?
Yb1 C1 2.495(9) . ?
Yb1 N7 2.433(12) . ?
Yb1 N8 2.526(16) . ?
Yb1 N7A 2.350(15) . ?
Yb1 N8A 2.546(18) . ?
N4 C38 1.401(10) . ?
N4 C31 1.368(10) . ?
N4 C39 1.456(9) . ?
N1 C9 1.379(11) . ?
N1 C2 1.379(11) . ?
N1 C10 1.451(9) . ?
N6 C46 1.297(10) . ?
N6 C47 1.443(11) . ?
C33 C32 1.440(11) . ?
C33 C38 1.396(10) . ?
C33 C34 1.404(11) . ?
N5 C40 1.468(10) . ?
N5 C41 1.417(11) . ?
N5 C45 1.459(12) . ?
C32 C46 1.369(10) . ?
C32 C31 1.444(10) . ?
C46 H46 0.9300 . ?
C38 C37 1.375(12) . ?
N2 C11 1.468(10) . ?
N2 C16 1.435(11) . ?
N2 C12 1.456(12) . ?
N3 C17 1.309(10) . ?
N3 C18 1.443(11) . ?
C4 C3 1.427(12) . ?
C4 C9 1.424(11) . ?
C4 C5 1.399(12) . ?
C3 C2 1.442(10) . ?
C3 C17 1.422(11) . ?
C9 C8 1.359(13) . ?
C31 C30 1.378(11) . ?
C2 C1 1.400(12) . ?
C17 H17 0.9300 . ?
C5 H5 0.9300 . ?
C5 C6 1.375(14) . ?
C34 H34 0.9300 . ?
C34 C35 1.382(13) . ?
C39 H39A 0.9700 . ?
C39 H39B 0.9700 . ?
C39 C40 1.516(11) . ?
C40 H40A 0.9700 . ?
C40 H40B 0.9700 . ?
C37 H37 0.9300 . ?
C37 C36 1.371(14) . ?
C8 H8 0.9300 . ?
C8 C7 1.405(14) . ?
C30 H30A 0.9700 . ?
C30 H30B 0.9700 . ?
C10 H10A 0.9700 . ?
C10 H10B 0.9700 . ?
C10 C11 1.527(11) . ?
C47 C48 1.378(13) . ?
C47 C52 1.432(13) . ?
C6 H6 0.9300 . ?
C6 C7 1.391(15) . ?
C7 H7 0.9300 . ?
C18 C19 1.397(14) . ?
C18 C23 1.374(15) . ?
C48 C49 1.448(14) . ?
C48 C53 1.454(14) . ?
C1 H1A 0.9700 . ?
C1 H1B 0.9700 . ?
C49 H49 0.9300 . ?
C49 C50 1.339(15) . ?
C11 H11A 0.9700 . ?
C11 H11B 0.9700 . ?
C19 C24 1.481(16) . ?
C19 C20 1.462(15) . ?
C41 H41A 0.9700 . ?
C41 H41B 0.9700 . ?
C41 C42 1.544(14) . ?
C16 H16A 0.9700 . ?
C16 H16B 0.9700 . ?
C16 C15 1.527(13) . ?
C24 H24 0.9800 . ?
C24 C26 1.554(15) . ?
C24 C25 1.530(16) . ?
C56 H56 0.9800 . ?
C56 C52 1.520(14) . ?
C56 C58 1.506(15) . ?
C56 C57 1.528(13) . ?
C50 H50 0.9300 . ?
C50 C51 1.312(15) . ?
C12 H12A 0.9700 . ?
C12 H12B 0.9700 . ?
C12 C13 1.523(14) . ?
C53 H53 0.9800 . ?
C53 C54 1.525(15) . ?
C53 C55 1.516(14) . ?
C54 H54A 0.9600 . ?
C54 H54B 0.9600 . ?
C54 H54C 0.9600 . ?
C36 H36 0.9300 . ?
C36 C35 1.357(14) . ?
C15 H15A 0.9700 . ?
C15 H15B 0.9700 . ?
C15 C14 1.504(16) . ?
C13 H13A 0.9700 . ?
C13 H13B 0.9700 . ?
C13 C14 1.477(16) . ?
C45 H45A 0.9700 . ?
C45 H45B 0.9700 . ?
C45 C44 1.569(16) . ?
C26 H26A 0.9600 . ?
C26 H26B 0.9600 . ?
C26 H26C 0.9600 . ?
C42 H42A 0.9700 . ?
C42 H42B 0.9700 . ?
C42 C43 1.520(16) . ?
C51 H51 0.9300 . ?
C51 C52 1.417(13) . ?
C14 H14A 0.9700 . ?
C14 H14B 0.9700 . ?
C55 H55A 0.9600 . ?
C55 H55B 0.9600 . ?
C55 H55C 0.9600 . ?
C22 H22 0.9300 . ?
C22 C23 1.415(15) . ?
C22 C21 1.364(17) . ?
C58 H58A 0.9600 . ?
C58 H58B 0.9600 . ?
C58 H58C 0.9600 . ?
C20 H20 0.9300 . ?
C20 C21 1.305(17) . ?
C35 H35 0.9300 . ?
C43 H43A 0.9700 . ?
C43 H43B 0.9700 . ?
C43 C44 1.441(17) . ?
C23 C27 1.458(17) . ?
C21 H21 0.9300 . ?
C27 H27 0.9800 . ?
C27 C28 1.509(18) . ?
C27 C29 1.454(19) . ?
C44 H44A 0.9700 . ?
C44 H44B 0.9700 . ?
C25 H25A 0.9600 . ?
C25 H25B 0.9600 . ?
C25 H25C 0.9600 . ?
C57 H57A 0.9600 . ?
C57 H57B 0.9600 . ?
C57 H57C 0.9600 . ?
C28 H28A 0.9600 . ?
C28 H28B 0.9600 . ?
C28 H28C 0.9600 . ?
C29 H29A 0.9600 . ?
C29 H29B 0.9600 . ?
C29 H29C 0.9600 . ?
N7 C63 1.3900 . ?
N7 C59 1.3900 . ?
C63 C62 1.3900 . ?
C63 N8 1.369(7) . ?
C62 H62 0.9300 . ?
C62 C61 1.3900 . ?
C61 H61 0.9300 . ?
C61 C60 1.3900 . ?
C60 H60 0.9300 . ?
C60 C59 1.3900 . ?
C59 H59 0.9300 . ?
N8 C64 1.463(9) . ?
C64 H64A 0.9600 . ?
C64 H64B 0.9600 . ?
C64 H64C 0.9600 . ?
N7A C63A 1.3900 . ?
N7A C59A 1.3900 . ?
C63A C62A 1.3900 . ?
C63A N8A 1.386(10) . ?
C62A H62A 0.9300 . ?
C62A C61A 1.3900 . ?
C61A H61A 0.9300 . ?
C61A C60A 1.3900 . ?
C60A H60A 0.9300 . ?
C60A C59A 1.3900 . ?
C59A H59A 0.9300 . ?
N8A C64A 1.472(10) . ?
C64A H64D 0.9600 . ?
C64A H64E 0.9600 . ?
C64A H64F 0.9600 . ?

loop_
_geom_torsion_atom_site_label_1
_geom_torsion_atom_site_label_2
_geom_torsion_atom_site_label_3
_geom_torsion_atom_site_label_4
_geom_torsion
_geom_torsion_site_symmetry_1
_geom_torsion_site_symmetry_2
_geom_torsion_site_symmetry_3
_geom_torsion_site_symmetry_4
_geom_torsion_publ_flag
Yb1 N6 C46 C32 -25.9(10) . . . . ?
Yb1 N6 C47 C48 91.9(8) . . . . ?
Yb1 N6 C47 C52 -85.4(9) . . . . ?
Yb1 N3 C17 C3 -28.8(10) . . . . ?
Yb1 N3 C18 C19 -80.6(10) . . . . ?
Yb1 N3 C18 C23 96.3(10) . . . . ?
Yb1 N7 C63 C62 -176.0(10) . . . . ?
Yb1 N7 C63 N8 5.5(13) . . . . ?
Yb1 N7 C59 C60 173.8(16) . . . . ?
Yb1 N7A C63A C62A 174.9(14) . . . . ?
Yb1 N7A C63A N8A 0.9(16) . . . . ?
Yb1 N7A C59A C60A -171(2) . . . . ?
N4 C38 C37 C36 179.8(9) . . . . ?
N4 C31 C30 Yb1 -123.0(7) . . . . ?
N4 C39 C40 N5 167.9(7) . . . . ?
N1 C9 C8 C7 179.6(9) . . . . ?
N1 C2 C1 Yb1 -120.0(7) . . . . ?
N1 C10 C11 N2 161.8(8) . . . . ?
N6 C47 C48 C49 -175.2(8) . . . . ?
N6 C47 C48 C53 7.3(13) . . . . ?
N6 C47 C52 C56 -5.4(13) . . . . ?
N6 C47 C52 C51 176.1(8) . . . . ?
C33 C32 C46 N6 161.0(8) . . . . ?
C33 C32 C31 N4 -5.6(8) . . . . ?
C33 C32 C31 C30 176.7(8) . . . . ?
C33 C38 C37 C36 -1.7(15) . . . . ?
C33 C34 C35 C36 1.8(17) . . . . ?
N5 C41 C42 C43 -58.8(13) . . . . ?
N5 C45 C44 C43 60.3(16) . . . . ?
C32 C33 C38 N4 -0.7(9) . . . . ?
C32 C33 C38 C37 -179.5(8) . . . . ?
C32 C33 C34 C35 -179.8(9) . . . . ?
C32 C31 C30 Yb1 54.3(8) . . . . ?
C46 N6 C47 C48 -113.8(9) . . . . ?
C46 N6 C47 C52 68.9(10) . . . . ?
C46 C32 C31 N4 173.6(7) . . . . ?
C46 C32 C31 C30 -4.1(13) . . . . ?
C38 N4 C31 C32 5.3(8) . . . . ?
C38 N4 C31 C30 -176.9(7) . . . . ?
C38 N4 C39 C40 92.3(9) . . . . ?
C38 C33 C32 C46 -175.3(7) . . . . ?
C38 C33 C32 C31 3.8(8) . . . . ?
C38 C33 C34 C35 -2.5(13) . . . . ?
C38 C37 C36 C35 0.9(18) . . . . ?
N2 C16 C15 C14 -58.3(13) . . . . ?
N2 C12 C13 C14 58.7(14) . . . . ?
N3 C18 C19 C24 -6.1(15) . . . . ?
N3 C18 C19 C20 174.1(8) . . . . ?
N3 C18 C23 C22 -173.6(9) . . . . ?
N3 C18 C23 C27 7.4(16) . . . . ?
C4 C3 C2 N1 -5.3(8) . . . . ?
C4 C3 C2 C1 179.6(8) . . . . ?
C4 C3 C17 N3 160.2(8) . . . . ?
C4 C9 C8 C7 0.0(13) . . . . ?
C4 C5 C6 C7 -0.2(15) . . . . ?
C3 C4 C9 N1 -1.2(9) . . . . ?
C3 C4 C9 C8 178.5(8) . . . . ?
C3 C4 C5 C6 -177.8(9) . . . . ?
C3 C2 C1 Yb1 54.3(9) . . . . ?
C9 N1 C2 C3 4.7(9) . . . . ?
C9 N1 C2 C1 180.0(8) . . . . ?
C9 N1 C10 C11 97.9(10) . . . . ?
C9 C4 C3 C2 4.0(8) . . . . ?
C9 C4 C3 C17 -175.9(7) . . . . ?
C9 C4 C5 C6 -0.1(13) . . . . ?
C9 C8 C7 C6 -0.3(15) . . . . ?
C31 N4 C38 C33 -2.9(9) . . . . ?
C31 N4 C38 C37 175.8(9) . . . . ?
C31 N4 C39 C40 -86.7(10) . . . . ?
C31 C32 C46 N6 -18.0(13) . . . . ?
C2 N1 C9 C4 -2.3(9) . . . . ?
C2 N1 C9 C8 178.1(9) . . . . ?
C2 N1 C10 C11 -82.8(10) . . . . ?
C2 C3 C17 N3 -19.7(13) . . . . ?
C17 N3 C18 C19 66.1(12) . . . . ?
C17 N3 C18 C23 -117.1(11) . . . . ?
C17 C3 C2 N1 174.6(7) . . . . ?
C17 C3 C2 C1 -0.5(13) . . . . ?
C5 C4 C3 C2 -178.1(9) . . . . ?
C5 C4 C3 C17 2.1(15) . . . . ?
C5 C4 C9 N1 -179.5(7) . . . . ?
C5 C4 C9 C8 0.2(12) . . . . ?
C5 C6 C7 C8 0.4(17) . . . . ?
C34 C33 C32 C46 2.2(14) . . . . ?
C34 C33 C32 C31 -178.6(9) . . . . ?
C34 C33 C38 N4 -178.7(7) . . . . ?
C34 C33 C38 C37 2.5(12) . . . . ?
C39 N4 C38 C33 177.9(7) . . . . ?
C39 N4 C38 C37 -3.4(14) . . . . ?
C39 N4 C31 C32 -175.5(7) . . . . ?
C39 N4 C31 C30 2.3(12) . . . . ?
C40 N5 C41 C42 -174.3(9) . . . . ?
C40 N5 C45 C44 171.3(10) . . . . ?
C37 C36 C35 C34 -1.0(19) . . . . ?
C10 N1 C9 C4 177.2(7) . . . . ?
C10 N1 C9 C8 -2.5(14) . . . . ?
C10 N1 C2 C3 -174.7(7) . . . . ?
C10 N1 C2 C1 0.6(12) . . . . ?
C47 N6 C46 C32 177.3(7) . . . . ?
C47 C48 C49 C50 0.0(14) . . . . ?
C47 C48 C53 C54 76.9(12) . . . . ?
C47 C48 C53 C55 -155.5(9) . . . . ?
C18 N3 C17 C3 179.7(9) . . . . ?
C18 C19 C24 C26 -107.4(12) . . . . ?
C18 C19 C24 C25 127.3(12) . . . . ?
C18 C19 C20 C21 -1.5(17) . . . . ?
C18 C23 C27 C28 -146.6(13) . . . . ?
C18 C23 C27 C29 84.1(16) . . . . ?
C48 C47 C52 C56 177.5(9) . . . . ?
C48 C47 C52 C51 -1.1(13) . . . . ?
C48 C49 C50 C51 -3.6(19) . . . . ?
C49 C48 C53 C54 -100.5(11) . . . . ?
C49 C48 C53 C55 27.0(15) . . . . ?
C49 C50 C51 C52 4.6(19) . . . . ?
C11 N2 C16 C15 -176.8(8) . . . . ?
C11 N2 C12 C13 177.0(9) . . . . ?
C19 C18 C23 C22 3.2(17) . . . . ?
C19 C18 C23 C27 -175.9(11) . . . . ?
C19 C20 C21 C22 5(2) . . . . ?
C41 N5 C40 C39 69.2(10) . . . . ?
C41 N5 C45 C44 -61.8(13) . . . . ?
C41 C42 C43 C44 59.3(16) . . . . ?
C16 N2 C11 C10 74.4(10) . . . . ?
C16 N2 C12 C13 -59.9(11) . . . . ?
C16 C15 C14 C13 54.5(14) . . . . ?
C24 C19 C20 C21 178.7(12) . . . . ?
C50 C51 C52 C47 -2.0(14) . . . . ?
C50 C51 C52 C56 179.4(10) . . . . ?
C12 N2 C11 C10 -163.3(8) . . . . ?
C12 N2 C16 C15 60.1(12) . . . . ?
C12 C13 C14 C15 -55.1(15) . . . . ?
C53 C48 C49 C50 177.5(10) . . . . ?
C45 N5 C40 C39 -166.2(9) . . . . ?
C45 N5 C41 C42 61.6(12) . . . . ?
C42 C43 C44 C45 -59.5(17) . . . . ?
C52 C47 C48 C49 2.1(13) . . . . ?
C52 C47 C48 C53 -175.4(9) . . . . ?
C22 C23 C27 C28 34.4(19) . . . . ?
C22 C23 C27 C29 -94.9(16) . . . . ?
C58 C56 C52 C47 -109.9(11) . . . . ?
C58 C56 C52 C51 68.6(12) . . . . ?
C20 C19 C24 C26 72.4(13) . . . . ?
C20 C19 C24 C25 -52.9(14) . . . . ?
C23 C18 C19 C24 177.3(10) . . . . ?
C23 C18 C19 C20 -2.5(15) . . . . ?
C23 C22 C21 C20 -4(2) . . . . ?
C21 C22 C23 C18 0.2(18) . . . . ?
C21 C22 C23 C27 179.2(12) . . . . ?
C57 C56 C52 C47 125.7(10) . . . . ?
C57 C56 C52 C51 -55.8(12) . . . . ?
N7 C63 C62 C61 0.0 . . . . ?
N7 C63 N8 Yb1 -5.3(12) . . . . ?
N7 C63 N8 C64 -172.3(19) . . . . ?
C63 N7 C59 C60 0.0 . . . . ?
C63 C62 C61 C60 0.0 . . . . ?
C62 C63 N8 Yb1 176.4(11) . . . . ?
C62 C63 N8 C64 9(3) . . . . ?
C62 C61 C60 C59 0.0 . . . . ?
C61 C60 C59 N7 0.0 . . . . ?
C59 N7 C63 C62 0.0 . . . . ?
C59 N7 C63 N8 -178.5(14) . . . . ?
N8 C63 C62 C61 178.1(17) . . . . ?
N7A C63A C62A C61A 0.0 . . . . ?
N7A C63A N8A Yb1 -0.8(14) . . . . ?
N7A C63A N8A C64A 175(2) . . . . ?
C63A N7A C59A C60A 0.0 . . . . ?
C63A C62A C61A C60A 0.0 . . . . ?
C62A C63A N8A Yb1 -174.7(13) . . . . ?
C62A C63A N8A C64A 2(2) . . . . ?
C62A C61A C60A C59A 0.0 . . . . ?
C61A C60A C59A N7A 0.0 . . . . ?
C59A N7A C63A C62A 0.0 . . . . ?
C59A N7A C63A N8A -174.0(13) . . . . ?
N8A C63A C62A C61A 173.7(13) . . . . ?
